data_1564704
loop_
_publ_author_name
'Yi, Xiaofeng'
'Wang, Di'
'Li, Fan'
'Zhang, Jian'
'Zhang, Lei'

_publ_section_title
;
 Molecular Bixbyite-Like In12-Oxo Clusters with Tunable Functionalization
 Sites for Lithography Patterning Applications
;
_journal_name_full 'Chemical Science'
_journal_paper_doi 10.1039/D1SC04491E
_journal_year 2021
_chemical_formula_moiety 'C56 H72 Br4 In12 N12 O34, Br2'
_chemical_formula_sum 'C56 H68 Br6 In12 N12 O34'
_chemical_formula_weight 3310.52
_chemical_name_systematic InOC-4
_space_group_crystal_system tetragonal
_space_group_IT_number 82
_space_group_name_Hall 'I -4'
_space_group_name_H-M_alt 'I -4'
_atom_sites_solution_hydrogens geom
_atom_sites_solution_primary iterative
_audit_creation_date 2021-01-24
_audit_creation_method
;
Olex2 1.2
(compiled 2018.05.29 svn.r3508 for OlexSys, GUI svn.r5506)
;
_audit_update_record
;
2021-04-19 deposited with the CCDC.	2021-09-20 downloaded from the CCDC.
;
_cell_angle_alpha 90
_cell_angle_beta 90
_cell_angle_gamma 90
_cell_formula_units_Z 2
_cell_length_a 16.1018(4)
_cell_length_b 16.1018(4)
_cell_length_c 20.4257(8)
_cell_measurement_reflns_used 4191
_cell_measurement_temperature 100.01(12)
_cell_measurement_theta_max 74.2080
_cell_measurement_theta_min 3.3990
_cell_volume 5295.7(3)
_computing_cell_refinement 'CrysAlisPro 1.171.40.67a (Rigaku OD, 2019)'
_computing_data_collection 'CrysAlisPro 1.171.40.67a (Rigaku OD, 2019)'
_computing_data_reduction 'CrysAlisPro 1.171.40.67a (Rigaku OD, 2019)'
_computing_molecular_graphics 'Olex2 (Dolomanov et al., 2009)'
_computing_publication_material 'Olex2 (Dolomanov et al., 2009)'
_computing_structure_refinement 'ShelXL (Sheldrick, 2015)'
_computing_structure_solution 'olex2.solve (Bourhis et al., 2015)'
_diffrn_ambient_temperature 100.01(12)
_diffrn_detector_area_resol_mean 10.3468
_diffrn_detector_type Atlas
_diffrn_measured_fraction_theta_full 1.000
_diffrn_measured_fraction_theta_max 1.000
_diffrn_measurement_details
;
List of Runs (angles in degrees, time in seconds):

  # Type    Start    End  Width  t~exp~   \w     \q     \k     \f   Frames
#--------------------------------------------------------------------------
  1  \w      0.00 121.00   1.00    1.50    --   41.41  19.00   0.00  121
  2  \w    104.00 178.00   1.00    3.00    --  108.23 111.00 120.00   74
  3  \w    103.00 178.00   1.00    3.00    --  108.23  77.00-120.00   75
  4  \w    104.00 178.00   1.00    3.00    --  108.23 111.00-120.00   74
  5  \w     82.00 178.00   1.00    3.00    --  108.23  45.00-150.00   96
  6  \w     17.00  63.00   1.00    1.50    --   41.41  38.00 120.00   46
;
_diffrn_measurement_device 'four-circle diffractometer'
_diffrn_measurement_device_type 'SuperNova, Dual, Cu at home/near, Atlas'
_diffrn_measurement_method '\w scans'
_diffrn_radiation_type CuK\a
_diffrn_radiation_wavelength 1.54184
_diffrn_reflns_av_R_equivalents 0.0407
_diffrn_reflns_av_unetI/netI 0.0464
_diffrn_reflns_Laue_measured_fraction_full 1.000
_diffrn_reflns_Laue_measured_fraction_max 1.000
_diffrn_reflns_limit_h_max 19
_diffrn_reflns_limit_h_min -11
_diffrn_reflns_limit_k_max 16
_diffrn_reflns_limit_k_min -19
_diffrn_reflns_limit_l_max 17
_diffrn_reflns_limit_l_min -24
_diffrn_reflns_number 7312
_diffrn_reflns_point_group_measured_fraction_full 0.925
_diffrn_reflns_point_group_measured_fraction_max 0.925
_diffrn_reflns_theta_full 66.582
_diffrn_reflns_theta_max 66.582
_diffrn_reflns_theta_min 3.495
_exptl_absorpt_coefficient_mu 23.728
_exptl_absorpt_correction_T_max 1.00000
_exptl_absorpt_correction_T_min 0.11403
_exptl_absorpt_correction_type multi-scan
_exptl_absorpt_process_details
;
CrysAlisPro 1.171.40.67a (Rigaku Oxford Diffraction, 2019)
Empirical absorption correction using spherical harmonics,
 implemented in SCALE3 ABSPACK scaling algorithm.
;
_exptl_crystal_colour yellowish
_exptl_crystal_colour_modifier yellowish
_exptl_crystal_density_diffrn 2.076
_exptl_crystal_description block
_exptl_crystal_F_000 3116
_exptl_crystal_size_max 0.12
_exptl_crystal_size_mid 0.1
_exptl_crystal_size_min 0.06
_refine_diff_density_max 1.712
_refine_diff_density_min -2.140
_refine_diff_density_rms 0.291
_refine_ls_abs_structure_details
;
 Classical Flack method preferred over Parsons because s.u. lower.
;
_refine_ls_abs_structure_Flack -0.01(3)
_refine_ls_extinction_method none
_refine_ls_goodness_of_fit_ref 1.067
_refine_ls_hydrogen_treatment constr
_refine_ls_matrix_type full
_refine_ls_number_parameters 276
_refine_ls_number_reflns 4325
_refine_ls_number_restraints 156
_refine_ls_restrained_S_all 1.065
_refine_ls_R_factor_all 0.0793
_refine_ls_R_factor_gt 0.0759
_refine_ls_shift/su_max 0.000
_refine_ls_shift/su_mean 0.000
_refine_ls_structure_factor_coef Fsqd
_refine_ls_weighting_details 'w=1/[\s^2^(Fo^2^)+(0.1519P)^2^+83.3473P] where P=(Fo^2^+2Fc^2^)/3'
_refine_ls_weighting_scheme calc
_refine_ls_wR_factor_gt 0.1999
_refine_ls_wR_factor_ref 0.2069
_reflns_Friedel_coverage 0.789
_reflns_Friedel_fraction_full 0.844
_reflns_Friedel_fraction_max 0.844
_reflns_number_gt 4108
_reflns_number_total 4325
_reflns_threshold_expression 'I > 2\s(I)'
_cod_data_source_file d1sc04491e2.cif
_cod_data_source_block InOC-4
_cod_database_code 1564704
_shelx_shelxl_version_number 2017/1
_shelx_space_group_comment
;
The symmetry employed for this shelxl refinement is uniquely defined
by the following loop, which should always be used as a source of
symmetry information in preference to the above space-group names.
They are only intended as comments.
;
_shelx_estimated_absorpt_t_max 0.330
_shelx_estimated_absorpt_t_min 0.163
_olex2_refinement_description
;
1. Others
 Fixed Sof: Br2(0.5)
 Fixed U13: O5(0)
 Fixed U23: O5(0)
 Fixed Uiso: H2(0.061) H1(0.072) H2A(0.071) H3(0.067) H5(0.094) H6(0.079)
 H9A(0.064) H9B(0.064) H10A(0.063) H10B(0.063) H11A(0.075) H11B(0.075)
 H12A(0.099) H12B(0.099) H13A(0.046) H13B(0.046) H14A(0.06) H14B(0.06)
 Fixed X: O5(0.5) H2(0.149709) H1(0.103788) H2A(0.368003) H3(0.323131)
 H5(0.10551) H6(0.154146) H9A(0.082368) H9B(0.139736) H10A(0.195157)
 H10B(0.206809) H11A(0.260938) H11B(0.199844) H12A(0.356978) H12B(0.295813)
 H13A(0.317532) H13B(0.352543) H14A(0.223309) H14B(0.184085)
 Fixed Y: O5(0.5) H2(0.457623) H1(0.512638) H2A(0.524177) H3(0.520814)
 H5(0.414917) H6(0.417364) H9A(0.616112) H9B(0.64395) H10A(0.598067)
 H10B(0.685853) H11A(0.414926) H11B(0.354432) H12A(0.349793) H12B(0.300012)
 H13A(0.634046) H13B(0.543348) H14A(0.540013) H14B(0.58655)
 Fixed Z: H2(0.667508) H1(0.572869) H2A(0.285078) H3(0.176024) H5(0.239286)
 H6(0.343136) H9A(0.490236) H9B(0.548332) H10A(0.421687) H10B(0.45441)
 H11A(0.7522) H11B(0.716189) H12A(0.709513) H12B(0.665231) H13A(0.702716)
 H13B(0.705796) H14A(0.751849) H14B(0.691714)
;
_olex2_submission_special_instructions 'No special instructions were received'
_oxdiff_exptl_absorpt_empirical_details
;
Empirical correction (ABSPACK) includes:
- Absorption correction using spherical harmonics
- Frame scaling
;

loop_
_space_group_symop_operation_xyz
'x, y, z'
'-x, -y, z'
'y, -x, -z'
'-y, x, -z'
'x+1/2, y+1/2, z+1/2'
'-x+1/2, -y+1/2, z+1/2'
'y+1/2, -x+1/2, -z+1/2'
'-y+1/2, x+1/2, -z+1/2'

loop_
_atom_site_label
_atom_site_type_symbol
_atom_site_fract_x
_atom_site_fract_y
_atom_site_fract_z
_atom_site_U_iso_or_equiv
_atom_site_adp_type
_atom_site_occupancy
_atom_site_site_symmetry_order
_atom_site_calc_flag
_atom_site_refinement_flags_posn
_atom_site_refinement_flags_adp
_atom_site_refinement_flags_occupancy
_atom_site_disorder_assembly
_atom_site_disorder_group
In1 In 0.26787(8) 0.47609(11) 0.56822(7) 0.0340(4) Uani 1 1 d . U . . .
In2 In 0.38766(8) 0.54498(8) 0.43357(6) 0.0210(4) Uani 1 1 d . U . . .
In3 In 0.34877(10) 0.68379(10) 0.55765(7) 0.0372(4) Uani 1 1 d . U . . .
Br1 Br 0.2424(2) 0.7739(3) 0.61787(17) 0.0754(12) Uani 1 1 d . U . . .
O2 O 0.228(3) 0.492(2) 0.0851(15) 0.121(11) Uani 1 1 d . U . . .
O1 O 0.101(3) 0.470(2) 0.1233(15) 0.114(10) Uani 1 1 d . U . . .
O3 O 0.2998(9) 0.4627(10) 0.3832(7) 0.032(3) Uani 1 1 d . U . . .
O4 O 0.3903(10) 0.6541(9) 0.3750(7) 0.033(3) Uani 1 1 d . U . . .
O5 O 0.500000 0.500000 0.3916(9) 0.017(3) Uani 1 2 d S TU P . .
O6 O 0.4463(8) 0.6288(8) 0.4979(6) 0.021(2) Uani 1 1 d . U . . .
O9 O 0.2254(12) 0.3679(13) 0.5167(9) 0.053(4) Uani 1 1 d . U . . .
O7 O 0.2818(9) 0.5989(10) 0.4920(7) 0.036(3) Uani 1 1 d . U . . .
O8 O 0.3238(11) 0.5796(10) 0.6179(8) 0.039(3) Uani 1 1 d . U . . .
N2 N 0.2099(15) 0.4650(16) 0.6720(10) 0.050(4) Uani 1 1 d . U . . .
H2 H 0.149709 0.457623 0.667508 0.061 Uiso 1 1 calc R . . . .
N1 N 0.1406(14) 0.5170(19) 0.5348(12) 0.060(4) Uani 1 1 d . U . . .
H1 H 0.103788 0.512638 0.572869 0.072 Uiso 1 1 calc R . . . .
N3 N 0.176(3) 0.479(2) 0.1326(16) 0.093(9) Uani 1 1 d . U . . .
C1 C 0.2692(16) 0.464(2) 0.3223(12) 0.055(7) Uani 1 1 d . U . . .
C2 C 0.317(2) 0.5008(17) 0.2744(13) 0.059(7) Uani 1 1 d . U . . .
H2A H 0.368003 0.524177 0.285078 0.071 Uiso 1 1 calc R . . . .
C3 C 0.289(2) 0.5028(18) 0.2098(14) 0.056(6) Uani 1 1 d . U . . .
H3 H 0.323131 0.520814 0.176024 0.067 Uiso 1 1 calc R . . . .
C4 C 0.210(2) 0.478(2) 0.1978(16) 0.066(6) Uani 1 1 d . U . . .
C5 C 0.157(2) 0.438(3) 0.2492(17) 0.078(10) Uani 1 1 d . U . . .
H5 H 0.105510 0.414917 0.239286 0.094 Uiso 1 1 calc R . . . .
C6 C 0.187(2) 0.437(2) 0.3090(16) 0.066(7) Uani 1 1 d . U . . .
H6 H 0.154146 0.417364 0.343136 0.079 Uiso 1 1 calc R . . . .
C7 C 0.1346(19) 0.371(2) 0.5049(17) 0.068(7) Uani 1 1 d . U . . .
C8 C 0.110(2) 0.455(2) 0.486(2) 0.071(6) Uani 1 1 d . U . . .
C9 C 0.1357(16) 0.607(2) 0.5111(15) 0.053(5) Uani 1 1 d . U . . .
H9A H 0.082368 0.616112 0.490236 0.064 Uiso 1 1 calc R . . . .
H9B H 0.139736 0.643950 0.548332 0.064 Uiso 1 1 calc R . . . .
C10 C 0.2047(15) 0.6266(17) 0.4628(17) 0.053(6) Uani 1 1 d . U . . .
H10A H 0.195157 0.598067 0.421687 0.063 Uiso 1 1 calc R . . . .
H10B H 0.206809 0.685853 0.454410 0.063 Uiso 1 1 calc R . . . .
C11 C 0.2434(19) 0.395(2) 0.7095(14) 0.062(7) Uani 1 1 d D U . . .
H11A H 0.260938 0.414926 0.752200 0.075 Uiso 1 1 calc R . . . .
H11B H 0.199844 0.354432 0.716189 0.075 Uiso 1 1 calc R . . . .
C12 C 0.313(2) 0.356(3) 0.677(2) 0.082(9) Uani 1 1 d D U . . .
H12A H 0.356978 0.349793 0.709513 0.099 Uiso 1 1 calc R . . . .
H12B H 0.295813 0.300012 0.665231 0.099 Uiso 1 1 calc R . . . .
C13 C 0.3106(14) 0.5783(16) 0.6856(11) 0.038(4) Uani 1 1 d . U . . .
H13A H 0.317532 0.634046 0.702716 0.046 Uiso 1 1 calc R . . . .
H13B H 0.352543 0.543348 0.705796 0.046 Uiso 1 1 calc R . . . .
C14 C 0.2261(16) 0.5467(19) 0.7047(13) 0.050(5) Uani 1 1 d . U . . .
H14A H 0.223309 0.540013 0.751849 0.060 Uiso 1 1 calc R . . . .
H14B H 0.184085 0.586550 0.691714 0.060 Uiso 1 1 calc R . . . .
Br2 Br 0.0009(6) 0.5549(14) 0.6496(4) 0.228(15) Uani 0.5 1 d . U . . .

loop_
_atom_site_aniso_label
_atom_site_aniso_U_11
_atom_site_aniso_U_22
_atom_site_aniso_U_33
_atom_site_aniso_U_23
_atom_site_aniso_U_13
_atom_site_aniso_U_12
In1 0.0219(7) 0.0626(10) 0.0175(7) 0.0000(7) 0.0014(6) -0.0019(6)
In2 0.0256(6) 0.0276(6) 0.0096(6) -0.0008(5) -0.0031(5) 0.0022(4)
In3 0.0463(9) 0.0413(8) 0.0239(7) -0.0087(6) 0.0024(6) 0.0211(7)
Br1 0.083(2) 0.088(2) 0.0551(19) -0.0215(18) 0.0094(17) 0.056(2)
O2 0.22(3) 0.083(18) 0.056(12) 0.008(15) 0.001(18) 0.02(2)
O1 0.17(2) 0.11(2) 0.061(15) -0.020(16) -0.065(16) 0.01(2)
O3 0.029(6) 0.050(7) 0.018(5) 0.003(5) -0.010(5) -0.004(5)
O4 0.048(9) 0.032(6) 0.019(6) 0.004(6) -0.010(6) 0.006(6)
O5 0.017(3) 0.017(3) 0.017(3) 0.000 0.000 0.0008(14)
O6 0.022(3) 0.021(3) 0.021(3) -0.0008(14) -0.0004(14) 0.0008(14)
O9 0.057(9) 0.070(9) 0.032(8) -0.007(7) 0.004(8) -0.023(7)
O7 0.034(6) 0.054(8) 0.020(6) -0.003(5) -0.003(5) 0.013(6)
O8 0.052(9) 0.043(7) 0.021(6) -0.014(5) 0.007(6) -0.001(6)
N2 0.046(9) 0.074(9) 0.031(7) -0.002(6) 0.017(7) -0.002(7)
N1 0.031(8) 0.099(11) 0.049(11) 0.008(9) 0.002(8) 0.003(8)
N3 0.15(2) 0.068(18) 0.057(11) -0.017(14) -0.030(13) -0.01(2)
C1 0.039(12) 0.11(2) 0.021(8) -0.013(11) -0.005(8) -0.006(13)
C2 0.108(19) 0.041(13) 0.029(9) -0.002(10) 0.000(10) -0.020(14)
C3 0.087(11) 0.047(10) 0.034(8) -0.005(9) 0.007(8) -0.001(9)
C4 0.086(15) 0.065(18) 0.048(10) -0.010(13) -0.008(10) 0.023(14)
C5 0.056(16) 0.13(3) 0.050(12) -0.019(17) -0.025(12) -0.019(17)
C6 0.058(10) 0.084(13) 0.057(10) 0.005(11) -0.027(9) -0.011(10)
C7 0.052(12) 0.087(12) 0.064(18) 0.034(14) -0.009(14) -0.039(12)
C8 0.070(6) 0.071(6) 0.071(6) -0.0001(14) -0.0005(14) -0.0004(14)
C9 0.035(8) 0.076(9) 0.049(11) -0.013(9) -0.008(8) 0.013(8)
C10 0.034(9) 0.045(13) 0.080(19) 0.001(10) -0.008(8) 0.015(8)
C11 0.066(16) 0.081(14) 0.041(13) 0.026(12) 0.025(12) -0.016(12)
C12 0.066(12) 0.092(14) 0.089(14) 0.029(12) 0.010(11) 0.014(10)
C13 0.037(10) 0.053(12) 0.025(8) -0.002(7) 0.001(8) 0.017(8)
C14 0.047(10) 0.073(10) 0.031(9) -0.008(8) 0.009(8) 0.001(9)
Br2 0.029(3) 0.60(4) 0.061(4) -0.137(12) 0.020(4) -0.051(12)

loop_
_atom_type_symbol
_atom_type_description
_atom_type_scat_dispersion_real
_atom_type_scat_dispersion_imag
_atom_type_scat_source
C C 0.0181 0.0091 'International Tables Vol C Tables 4.2.6.8 and 6.1.1.4'
H H 0.0000 0.0000 'International Tables Vol C Tables 4.2.6.8 and 6.1.1.4'
Br Br -0.6763 1.2805 'International Tables Vol C Tables 4.2.6.8 and 6.1.1.4'
In In 0.0822 5.0449 'International Tables Vol C Tables 4.2.6.8 and 6.1.1.4'
N N 0.0311 0.0180 'International Tables Vol C Tables 4.2.6.8 and 6.1.1.4'
O O 0.0492 0.0322 'International Tables Vol C Tables 4.2.6.8 and 6.1.1.4'

loop_
_geom_angle_atom_site_label_1
_geom_angle_atom_site_label_2
_geom_angle_atom_site_label_3
_geom_angle
_geom_angle_site_symmetry_1
_geom_angle_site_symmetry_3
_geom_angle_publ_flag
In2 In1 In3 61.59(4) 4_656 4_656 ?
O4 In1 In2 38.8(4) 4_656 4_656 ?
O4 In1 In3 83.6(4) 4_656 4_656 ?
O4 In1 O7 140.0(5) 4_656 . ?
O4 In1 N2 72.5(7) 4_656 . ?
O4 In1 N1 149.5(8) 4_656 . ?
O6 In1 In2 38.3(3) 4_656 4_656 ?
O6 In1 In3 39.2(3) 4_656 4_656 ?
O6 In1 O4 75.8(5) 4_656 4_656 ?
O6 In1 O7 74.0(5) 4_656 . ?
O6 In1 N2 148.1(7) 4_656 . ?
O6 In1 N1 124.4(7) 4_656 . ?
O9 In1 In2 86.3(6) . 4_656 ?
O9 In1 In3 37.7(5) . 4_656 ?
O9 In1 O4 86.0(7) . 4_656 ?
O9 In1 O6 76.3(6) . 4_656 ?
O9 In1 O7 111.2(6) . . ?
O9 In1 O8 173.8(7) . . ?
O9 In1 N2 104.8(8) . . ?
O9 In1 N1 78.4(10) . . ?
O7 In1 In2 104.3(3) . 4_656 ?
O7 In1 In3 89.2(3) . 4_656 ?
O8 In1 In2 87.6(5) . 4_656 ?
O8 In1 In3 137.2(4) . 4_656 ?
O8 In1 O4 90.0(6) . 4_656 ?
O8 In1 O6 98.2(6) . 4_656 ?
O8 In1 O7 69.3(6) . . ?
O8 In1 N2 78.3(8) . . ?
O8 In1 N1 107.2(9) . . ?
N2 In1 In2 109.9(6) . 4_656 ?
N2 In1 In3 137.7(6) . 4_656 ?
N2 In1 O7 131.2(7) . . ?
N1 In1 In2 160.4(7) . 4_656 ?
N1 In1 In3 99.0(7) . 4_656 ?
N1 In1 O7 70.5(8) . . ?
N1 In1 N2 86.2(9) . . ?
In1 In2 In3 174.19(5) 3_566 4_656 ?
O3 In2 In1 144.7(4) . 3_566 ?
O3 In2 In3 40.4(4) . 4_656 ?
O3 In2 O7 89.6(6) . . ?
O4 In2 In1 40.4(4) . 3_566 ?
O4 In2 In3 144.3(4) . 4_656 ?
O4 In2 O3 104.4(6) . . ?
O4 In2 O5 92.2(5) . . ?
O4 In2 O6 170.7(5) . 4_656 ?
O4 In2 O7 89.7(6) . . ?
O5 In2 In1 86.57(4) . 3_566 ?
O5 In2 In3 89.57(5) . 4_656 ?
O5 In2 O3 98.9(5) . . ?
O5 In2 O6 96.7(4) . 4_656 ?
O5 In2 O7 170.6(5) . . ?
O6 In2 In1 137.2(3) 4_656 3_566 ?
O6 In2 In1 40.2(3) . 3_566 ?
O6 In2 In3 136.1(3) . 4_656 ?
O6 In2 In3 39.1(3) 4_656 4_656 ?
O6 In2 O3 77.2(5) 4_656 . ?
O6 In2 O3 165.5(5) . . ?
O6 In2 O4 79.2(5) . . ?
O6 In2 O5 95.1(4) . . ?
O6 In2 O6 97.1(4) . 4_656 ?
O6 In2 O7 76.3(5) . . ?
O6 In2 O7 81.1(5) 4_656 . ?
O7 In2 In1 88.9(4) . 3_566 ?
O7 In2 In3 94.3(4) . 4_656 ?
In2 In3 In1 63.26(4) 3_566 3_566 ?
Br1 In3 In1 129.88(12) . 3_566 ?
Br1 In3 In2 142.74(11) . 3_566 ?
O3 In3 In1 83.4(4) 3_566 3_566 ?
O3 In3 In2 40.0(4) 3_566 3_566 ?
O3 In3 Br1 103.0(4) 3_566 . ?
O6 In3 In1 39.6(3) . 3_566 ?
O6 In3 In2 38.2(3) . 3_566 ?
O6 In3 Br1 169.3(4) . . ?
O6 In3 O3 75.9(5) . 3_566 ?
O6 In3 O7 76.1(5) . . ?
O9 In3 In1 38.0(5) 3_566 3_566 ?
O9 In3 In2 97.9(6) 3_566 3_566 ?
O9 In3 Br1 92.9(5) 3_566 . ?
O9 In3 O3 100.8(7) 3_566 3_566 ?
O9 In3 O6 77.0(6) 3_566 . ?
O9 In3 O7 93.6(7) 3_566 . ?
O7 In3 In1 88.7(4) . 3_566 ?
O7 In3 In2 106.3(4) . 3_566 ?
O7 In3 Br1 108.5(4) . . ?
O7 In3 O3 144.6(5) . 3_566 ?
O8 In3 In1 137.7(4) . 3_566 ?
O8 In3 In2 82.9(5) . 3_566 ?
O8 In3 Br1 92.4(4) . . ?
O8 In3 O3 86.3(6) . 3_566 ?
O8 In3 O6 98.1(6) . . ?
O8 In3 O9 170.0(7) . 3_566 ?
O8 In3 O7 76.6(6) . . ?
In2 O3 In3 99.6(6) . 4_656 ?
C1 O3 In2 131.4(18) . . ?
C1 O3 In3 124.6(19) . 4_656 ?
In2 O4 In1 100.8(6) . 3_566 ?
C12 O4 In1 117.8(17) 3_566 3_566 ?
C12 O4 In2 141.3(18) 3_566 . ?
In2 O5 In2 132.5(9) . 2_665 ?
In2 O6 In1 101.5(5) . 3_566 ?
In2 O6 In1 109.6(5) 3_566 3_566 ?
In2 O6 In2 131.5(7) . 3_566 ?
In2 O6 In3 106.6(5) . . ?
In2 O6 In3 102.7(5) 3_566 . ?
In3 O6 In1 101.2(5) . 3_566 ?
In3 O9 In1 104.3(8) 4_656 . ?
C7 O9 In1 111(2) . . ?
C7 O9 In3 124.5(18) . 4_656 ?
In2 O7 In1 95.3(6) . . ?
In3 O7 In1 98.8(5) . . ?
In3 O7 In2 101.0(6) . . ?
C10 O7 In1 114.8(15) . . ?
C10 O7 In2 123.4(16) . . ?
C10 O7 In3 118.7(15) . . ?
In3 O8 In1 114.8(7) . . ?
C13 O8 In1 113.0(15) . . ?
C13 O8 In3 128.0(15) . . ?
C11 N2 In1 112.9(15) . . ?
C11 N2 C14 112(2) . . ?
C14 N2 In1 105.6(15) . . ?
C8 N1 In1 108(2) . . ?
C8 N1 C9 114(2) . . ?
C9 N1 In1 114.8(17) . . ?
O2 N3 C4 116(4) . . ?
O1 N3 O2 122(4) . . ?
O1 N3 C4 121(4) . . ?
O3 C1 C2 118(2) . . ?
O3 C1 C6 121(3) . . ?
C2 C1 C6 121(3) . . ?
C1 C2 C3 120(3) . . ?
C4 C3 C2 118(3) . . ?
N3 C4 C5 115(3) . . ?
C3 C4 N3 122(4) . . ?
C3 C4 C5 122(3) . . ?
C6 C5 C4 116(3) . . ?
C5 C6 C1 121(3) . . ?
C8 C7 O9 110(2) . . ?
C7 C8 N1 110(3) . . ?
C10 C9 N1 112(2) . . ?
O7 C10 C9 107(2) . . ?
C12 C11 N2 113(2) . . ?
O4 C12 C11 120(3) 4_656 . ?
O8 C13 C14 113(2) . . ?
N2 C14 C13 110(2) . . ?

loop_
_geom_bond_atom_site_label_1
_geom_bond_atom_site_label_2
_geom_bond_distance
_geom_bond_site_symmetry_2
_geom_bond_publ_flag
In1 In2 3.3331(18) 4_656 ?
In1 In3 3.379(2) 4_656 ?
In1 O4 2.198(15) 4_656 ?
In1 O6 2.195(12) 4_656 ?
In1 O9 2.147(19) . ?
In1 O7 2.527(16) . ?
In1 O8 2.149(16) . ?
In1 N2 2.32(2) . ?
In1 N1 2.26(2) . ?
In2 In3 3.3670(19) 4_656 ?
In2 O3 2.194(14) . ?
In2 O4 2.126(14) . ?
In2 O5 2.129(7) . ?
In2 O6 2.134(12) 4_656 ?
In2 O6 2.108(12) . ?
In2 O7 2.255(15) . ?
In3 Br1 2.559(3) . ?
In3 O3 2.213(16) 3_566 ?
In3 O6 2.177(13) . ?
In3 O9 2.131(19) 3_566 ?
In3 O7 2.198(16) . ?
In3 O8 2.119(17) . ?
O2 N3 1.30(5) . ?
O1 N3 1.22(5) . ?
O3 C1 1.34(3) . ?
O4 C12 1.32(4) 3_566 ?
O9 C7 1.48(4) . ?
O7 C10 1.45(3) . ?
O8 C13 1.40(3) . ?
N2 C11 1.46(4) . ?
N2 C14 1.50(4) . ?
N1 C8 1.49(5) . ?
N1 C9 1.53(4) . ?
N3 C4 1.44(5) . ?
C1 C2 1.38(4) . ?
C1 C6 1.42(4) . ?
C2 C3 1.40(4) . ?
C3 C4 1.35(5) . ?
C4 C5 1.50(5) . ?
C5 C6 1.31(4) . ?
C7 C8 1.46(5) . ?
C9 C10 1.52(4) . ?
C11 C12 1.45(3) . ?
C13 C14 1.50(4) . ?
Br2 Br2 1.77(5) 2_565 ?

loop_
_geom_torsion_atom_site_label_1
_geom_torsion_atom_site_label_2
_geom_torsion_atom_site_label_3
_geom_torsion_atom_site_label_4
_geom_torsion
_geom_torsion_site_symmetry_1
_geom_torsion_site_symmetry_2
_geom_torsion_site_symmetry_3
_geom_torsion_site_symmetry_4
_geom_torsion_publ_flag
In1 O9 C7 C8 41(3) . . . . ?
In1 O7 C10 C9 30(3) . . . . ?
In1 O8 C13 C14 -37(2) . . . . ?
In1 N2 C11 C12 8(4) . . . . ?
In1 N2 C14 C13 -38(2) . . . . ?
In1 N1 C8 C7 38(3) . . . . ?
In1 N1 C9 C10 48(3) . . . . ?
In2 O3 C1 C2 27(4) . . . . ?
In2 O3 C1 C6 -147(3) . . . . ?
In2 O7 C10 C9 144.9(19) . . . . ?
In3 O3 C1 C2 -124(3) 4_656 . . . ?
In3 O3 C1 C6 62(4) 4_656 . . . ?
In3 O9 C7 C8 -85(3) 4_656 . . . ?
In3 O7 C10 C9 -87(2) . . . . ?
In3 O8 C13 C14 119(2) . . . . ?
O2 N3 C4 C3 11(5) . . . . ?
O2 N3 C4 C5 -162(3) . . . . ?
O1 N3 C4 C3 -167(3) . . . . ?
O1 N3 C4 C5 20(5) . . . . ?
O3 C1 C2 C3 179(3) . . . . ?
O3 C1 C6 C5 -180(4) . . . . ?
O9 C7 C8 N1 -54(4) . . . . ?
O8 C13 C14 N2 52(3) . . . . ?
N2 C11 C12 O4 9(5) . . . 4_656 ?
N1 C9 C10 O7 -50(3) . . . . ?
N3 C4 C5 C6 -180(4) . . . . ?
C1 C2 C3 C4 8(5) . . . . ?
C2 C1 C6 C5 7(6) . . . . ?
C2 C3 C4 N3 179(3) . . . . ?
C2 C3 C4 C5 -8(5) . . . . ?
C3 C4 C5 C6 8(6) . . . . ?
C4 C5 C6 C1 -6(6) . . . . ?
C6 C1 C2 C3 -7(5) . . . . ?
C8 N1 C9 C10 -76(3) . . . . ?
C9 N1 C8 C7 167(3) . . . . ?
C11 N2 C14 C13 86(3) . . . . ?
C14 N2 C11 C12 -111(3) . . . . ?
